data_7055573
loop_
_publ_author_name
'Sanyal, Ria'
'Kundu, Priyanka'
'Rychagova, Elena'
'Zhigulin, Grigory'
'Ketkov, Sergey'
'Ghosh, Bipinbihari'
'Chattopadhyay, Shyamal Kumar'
'Zangrando, Ennio'
'Das, Debasis'

_publ_section_title
;
 Catecholase activity of Mannich-based dinuclear CuIIcomplexes with
 theoretical modeling: new insight into the solvent role in the catalytic
 cycle
;
_journal_issue 8
_journal_name_full 'New J. Chem.'
_journal_page_first 6623
_journal_paper_doi 10.1039/C6NJ00105J
_journal_volume 40
_journal_year 2016
_chemical_formula_moiety 'C20 H35 Cl Cu2 N2 O6, 2(Cl O4), C H4 O'
_chemical_formula_sum 'C21 H39 Cl3 Cu2 N2 O15'
_chemical_formula_weight 792.97
_space_group_crystal_system orthorhombic
_space_group_IT_number 60
_space_group_name_Hall '-P 2n 2ab'
_space_group_name_H-M_alt 'P b c n'
_symmetry_space_group_name_Hall '-P 2n 2ab'
_symmetry_space_group_name_H-M 'P b c n'
_atom_sites_solution_hydrogens mixed
_audit_creation_method SHELXL-2014/6
_audit_update_record
;
2016-05-05 deposited with the CCDC.
2016-05-18 downloaded from the CCDC.
;
_cell_angle_alpha 90
_cell_angle_beta 90
_cell_angle_gamma 90
_cell_formula_units_Z 4
_cell_length_a 11.5500(8)
_cell_length_b 29.977(2)
_cell_length_c 9.1440(10)
_cell_measurement_reflns_used 886
_cell_measurement_temperature 293(2)
_cell_measurement_theta_max 22.60
_cell_measurement_theta_min 2.20
_cell_volume 3166.0(5)
_computing_cell_refinement 'BRUKER SMART'
_computing_data_collection 'BRUKER SMART'
_computing_data_reduction 'BRUKER SAINT'
_computing_molecular_graphics 'Ortep3 for Windows (Farrugia,1997)'
_computing_publication_material 'Wingx 2013.03 (Farrugia, 2012)'
_computing_structure_refinement 'SHELXL-2014/6 (Sheldrick, 2014)'
_computing_structure_solution 'SHELX97 (Sheldrick, 2008)'
_diffrn_ambient_temperature 293(2)
_diffrn_measured_fraction_theta_full 0.998
_diffrn_measured_fraction_theta_max 0.998
_diffrn_measurement_device_type 'BRUKER SMART APEX CCD DIFFRACTOMETER'
_diffrn_measurement_method 'OMEGA-PHI SCAN'
_diffrn_radiation_monochromator graphite
_diffrn_radiation_source 'fine-focus sealed tube'
_diffrn_radiation_type MoK\a
_diffrn_radiation_wavelength 0.71073
_diffrn_reflns_av_R_equivalents 0.0360
_diffrn_reflns_av_unetI/netI 0.0405
_diffrn_reflns_Laue_measured_fraction_full 0.998
_diffrn_reflns_Laue_measured_fraction_max 0.998
_diffrn_reflns_limit_h_max 14
_diffrn_reflns_limit_h_min -8
_diffrn_reflns_limit_k_max 32
_diffrn_reflns_limit_k_min -37
_diffrn_reflns_limit_l_max 11
_diffrn_reflns_limit_l_min -4
_diffrn_reflns_number 9871
_diffrn_reflns_point_group_measured_fraction_full 0.998
_diffrn_reflns_point_group_measured_fraction_max 0.998
_diffrn_reflns_theta_full 25.242
_diffrn_reflns_theta_max 26.369
_diffrn_reflns_theta_min 2.921
_exptl_absorpt_coefficient_mu 1.666
_exptl_absorpt_correction_T_max 0.710
_exptl_absorpt_correction_T_min 0.555
_exptl_absorpt_correction_type multi-scan
_exptl_absorpt_process_details 'BRUKER SADABS'
_exptl_crystal_colour 'deep green'
_exptl_crystal_density_diffrn 1.664
_exptl_crystal_description plate
_exptl_crystal_F_000 1632
_exptl_crystal_size_max 0.30
_exptl_crystal_size_mid 0.28
_exptl_crystal_size_min 0.11
_refine_diff_density_max 1.137
_refine_diff_density_min -0.479
_refine_diff_density_rms 0.117
_refine_ls_extinction_method none
_refine_ls_goodness_of_fit_ref 1.056
_refine_ls_hydrogen_treatment mixed
_refine_ls_matrix_type full
_refine_ls_number_parameters 224
_refine_ls_number_reflns 3242
_refine_ls_number_restraints 22
_refine_ls_restrained_S_all 1.115
_refine_ls_R_factor_all 0.1017
_refine_ls_R_factor_gt 0.0770
_refine_ls_shift/su_max 0.000
_refine_ls_shift/su_mean 0.000
_refine_ls_structure_factor_coef Fsqd
_refine_ls_weighting_details 'w=1/[\s^2^(Fo^2^)+(0.1382P)^2^+4.8212P] where P=(Fo^2^+2Fc^2^)/3'
_refine_ls_weighting_scheme calc
_refine_ls_wR_factor_gt 0.2234
_refine_ls_wR_factor_ref 0.2468
_reflns_Friedel_coverage 0.000
_reflns_number_gt 2279
_reflns_number_total 3242
_reflns_threshold_expression 'I > 2\s(I)'
_cod_data_source_file c6nj00105j2.cif
_cod_data_source_block shelx
_cod_depositor_comments
;
The following automatic conversions were performed:

'_exptl_absorpt_correction_type' value 'MULTI-SCAN' changed to
'multi-scan' according to
/usr/data/users/saulius/crontab/automatic-downloads/rss-feeds/RSC/lib/dictionaries/cif_core.dic
dictionary named 'cif_core.dic' version 2.4.2 from 2011-04-26.

Automatic conversion script
Id: cif_fix_values 4268 2015-11-12 08:31:59Z antanas 

 Adding full bibliography for 7055573--7055576.cif.
;
_cod_database_code 7055573
_shelx_space_group_comment
;
The symmetry employed for this shelxl refinement is uniquely defined
by the following loop, which should always be used as a source of
symmetry information in preference to the above space-group names.
They are only intended as comments.
;
_shelxl_version_number 2014/6

loop_
_space_group_symop_operation_xyz
'x, y, z'
'-x+1/2, -y+1/2, z+1/2'
'x+1/2, -y+1/2, -z'
'-x, y, -z+1/2'
'-x, -y, -z'
'x-1/2, y-1/2, -z-1/2'
'-x-1/2, y-1/2, z'
'x, -y, z-1/2'

loop_
_atom_site_label
_atom_site_type_symbol
_atom_site_fract_x
_atom_site_fract_y
_atom_site_fract_z
_atom_site_U_iso_or_equiv
_atom_site_adp_type
_atom_site_occupancy
_atom_site_site_symmetry_order
_atom_site_calc_flag
_atom_site_refinement_flags_posn
_atom_site_refinement_flags_adp
_atom_site_refinement_flags_occupancy
Cu Cu 0.12518(6) 0.12558(2) 0.22849(10) 0.0510(3) Uani 1 1 d . . .
N1 N 0.2441(4) 0.07813(14) 0.2097(6) 0.0442(11) Uani 1 1 d . . .
Cl1 Cl 0.0000 -0.11056(10) 0.2500 0.137(2) Uani 1 2 d S T P
O1 O 0.0000 0.0834(2) 0.2500 0.070(2) Uani 1 2 d S T P
O2 O 0.0000 0.1657(2) 0.2500 0.073(2) Uani 1 2 d DS T P
H22 H 0.0000 0.1940(7) 0.2500 0.109 Uiso 1 2 d DS U P
O3 O 0.2255(4) 0.15878(14) 0.0810(6) 0.0687(13) Uani 1 1 d . . .
O4 O 0.2039(5) 0.13359(18) 0.4408(6) 0.0783(15) Uani 1 1 d . . .
C1 C 0.0000 0.0389(3) 0.2500 0.0474(19) Uani 1 2 d S T P
C2 C 0.0972(5) 0.01540(19) 0.1979(7) 0.0497(14) Uani 1 1 d . . .
C3 C 0.0973(6) -0.0303(2) 0.2035(8) 0.0573(17) Uani 1 1 d . . .
H3 H 0.1626 -0.0464 0.1761 0.069 Uiso 1 1 calc R U .
C4 C 0.0000 -0.0517(3) 0.2500 0.066(3) Uani 1 2 d S T P
C5 C 0.2002(5) 0.03946(19) 0.1282(8) 0.0539(15) Uani 1 1 d . . .
H5A H 0.2628 0.0182 0.1166 0.065 Uiso 1 1 calc R U .
H5B H 0.1776 0.0493 0.0313 0.065 Uiso 1 1 calc R U .
C6 C 0.3452(5) 0.0975(2) 0.1262(9) 0.0609(17) Uani 1 1 d . . .
H6A H 0.3958 0.1135 0.1929 0.073 Uiso 1 1 calc R U .
H6B H 0.3894 0.0737 0.0812 0.073 Uiso 1 1 calc R U .
C7 C 0.3020(6) 0.1287(2) 0.0106(8) 0.0624(18) Uani 1 1 d . . .
H7A H 0.3660 0.1448 -0.0335 0.075 Uiso 1 1 calc R U .
H7B H 0.2617 0.1123 -0.0654 0.075 Uiso 1 1 calc R U .
C8 C 0.1883(8) 0.1955(3) -0.0068(12) 0.104(3) Uani 1 1 d . . .
H8A H 0.1296 0.1857 -0.0738 0.156 Uiso 1 1 calc R U .
H8B H 0.2530 0.2072 -0.0606 0.156 Uiso 1 1 calc R U .
H8C H 0.1572 0.2185 0.0551 0.156 Uiso 1 1 calc R U .
C9 C 0.2814(6) 0.0653(2) 0.3595(8) 0.0654(18) Uani 1 1 d . . .
H9A H 0.3513 0.0474 0.3539 0.078 Uiso 1 1 calc R U .
H9B H 0.2216 0.0474 0.4053 0.078 Uiso 1 1 calc R U .
C10 C 0.3042(6) 0.1068(2) 0.4520(9) 0.071(2) Uani 1 1 d . . .
H10A H 0.3182 0.0986 0.5531 0.085 Uiso 1 1 calc R U .
H10B H 0.3713 0.1228 0.4156 0.085 Uiso 1 1 calc R U .
C11 C 0.2090(9) 0.1738(3) 0.5232(12) 0.110(3) Uani 1 1 d . . .
H11A H 0.2476 0.1964 0.4670 0.164 Uiso 1 1 calc R U .
H11B H 0.2510 0.1686 0.6122 0.164 Uiso 1 1 calc R U .
H11C H 0.1319 0.1835 0.5460 0.164 Uiso 1 1 calc R U .
Cl3 Cl 0.5000 0.22390(10) 0.2500 0.0884(10) Uani 1 2 d S T P
O9 O 0.4889(7) 0.1977(4) 0.3740(14) 0.187(5) Uani 1 1 d . . .
O10 O 0.5908(17) 0.2488(5) 0.2735(13) 0.313(13) Uani 1 1 d . . .
Cl2 Cl 0.5000 0.04760(9) 0.7500 0.0616(6) Uani 1 2 d DS T P
O5 O 0.5000 0.0939(4) 0.7500 0.191(8) Uani 1 2 d DS T P
O6 O 0.6210(9) 0.0424(5) 0.709(2) 0.117(5) Uani 0.5 1 d D . P
O7 O 0.4389(17) 0.0285(6) 0.646(2) 0.150(9) Uani 0.5 1 d D . P
O8 O 0.492(3) 0.0308(7) 0.8832(18) 0.30(3) Uani 0.5 1 d D . P
C1M C 0.023(6) 0.2863(10) 0.258(8) 0.124(18) Uani 0.5 1 d . . P
O1M O 0.0273(14) 0.2544(5) 0.344(2) 0.116(5) Uani 0.5 1 d . . P

loop_
_atom_site_aniso_label
_atom_site_aniso_U_11
_atom_site_aniso_U_22
_atom_site_aniso_U_33
_atom_site_aniso_U_23
_atom_site_aniso_U_13
_atom_site_aniso_U_12
Cu 0.0353(5) 0.0404(5) 0.0774(7) 0.0014(3) 0.0049(3) -0.0002(3)
N1 0.029(2) 0.039(2) 0.064(3) 0.007(2) 0.001(2) 0.0041(18)
Cl1 0.113(3) 0.0374(13) 0.259(6) 0.000 0.073(3) 0.000
O1 0.038(3) 0.034(3) 0.138(7) 0.000 0.013(3) 0.000
O2 0.046(4) 0.044(3) 0.128(7) 0.000 0.018(3) 0.000
O3 0.075(3) 0.053(2) 0.078(3) 0.020(2) 0.019(2) 0.004(2)
O4 0.091(4) 0.085(3) 0.059(3) -0.019(3) -0.005(3) 0.002(3)
C1 0.035(4) 0.037(4) 0.070(6) 0.000 0.001(4) 0.000
C2 0.044(3) 0.044(3) 0.061(4) -0.006(3) -0.001(3) 0.002(2)
C3 0.051(4) 0.043(3) 0.077(5) -0.003(3) 0.010(3) 0.008(3)
C4 0.069(6) 0.029(4) 0.099(8) 0.000 0.010(5) 0.000
C5 0.047(3) 0.049(3) 0.066(4) -0.001(3) 0.005(3) 0.007(2)
C6 0.043(3) 0.062(4) 0.078(5) 0.007(4) 0.007(3) -0.002(3)
C7 0.055(4) 0.065(4) 0.067(5) 0.002(3) 0.017(3) -0.005(3)
C8 0.112(7) 0.075(5) 0.125(8) 0.045(6) 0.030(6) 0.029(5)
C9 0.059(4) 0.064(4) 0.073(5) 0.016(4) -0.011(3) 0.000(3)
C10 0.071(5) 0.081(5) 0.062(5) 0.011(4) -0.019(4) -0.013(4)
C11 0.150(9) 0.093(6) 0.086(7) -0.037(5) 0.007(6) -0.023(6)
Cl3 0.137(3) 0.0513(14) 0.0772(19) 0.000 0.0118(17) 0.000
O9 0.143(8) 0.230(12) 0.189(11) 0.123(10) 0.033(6) 0.012(6)
O10 0.53(3) 0.259(16) 0.154(11) 0.051(9) -0.084(13) -0.304(19)
Cl2 0.0597(14) 0.0625(14) 0.0627(15) 0.000 -0.0051(10) 0.000
O5 0.235(19) 0.114(11) 0.224(19) 0.000 -0.073(12) 0.000
O6 0.071(9) 0.135(14) 0.144(16) 0.006(11) 0.016(8) 0.010(8)
O7 0.144(17) 0.154(16) 0.15(2) -0.060(14) -0.074(16) -0.028(13)
O8 0.31(5) 0.48(6) 0.117(19) 0.15(3) 0.03(2) -0.12(4)
C1M 0.15(5) 0.112(16) 0.11(2) -0.05(2) -0.02(3) -0.01(2)
O1M 0.134(11) 0.079(9) 0.134(14) -0.011(9) -0.011(11) -0.008(8)

loop_
_atom_type_symbol
_atom_type_description
_atom_type_scat_dispersion_real
_atom_type_scat_dispersion_imag
_atom_type_scat_source
C C 0.0033 0.0016 'International Tables Vol C Tables 4.2.6.8 and 6.1.1.4'
H H 0.0000 0.0000 'International Tables Vol C Tables 4.2.6.8 and 6.1.1.4'
O O 0.0106 0.0060 'International Tables Vol C Tables 4.2.6.8 and 6.1.1.4'
Cu Cu 0.3201 1.2651 'International Tables Vol C Tables 4.2.6.8 and 6.1.1.4'
N N 0.0061 0.0033 'International Tables Vol C Tables 4.2.6.8 and 6.1.1.4'
Cl Cl 0.1484 0.1585 'International Tables Vol C Tables 4.2.6.8 and 6.1.1.4'

loop_
_geom_angle_atom_site_label_1
_geom_angle_atom_site_label_2
_geom_angle_atom_site_label_3
_geom_angle
_geom_angle_site_symmetry_1
_geom_angle_site_symmetry_3
O2 Cu O1 80.4(2) . .
O2 Cu N1 173.7(2) . .
O1 Cu N1 93.3(2) . .
O2 Cu O3 101.12(18) . .
O1 Cu O3 144.40(16) . .
N1 Cu O3 84.22(18) . .
O2 Cu O4 99.09(15) . .
O1 Cu O4 107.27(15) . .
N1 Cu O4 82.3(2) . .
O3 Cu O4 107.6(2) . .
O2 Cu Cu 39.49(16) . 4
O1 Cu Cu 40.89(14) . 4
N1 Cu Cu 134.22(13) . 4
O3 Cu Cu 130.73(14) . 4
O4 Cu Cu 107.24(15) . 4
C5 N1 C9 111.3(4) . .
C5 N1 C6 108.3(5) . .
C9 N1 C6 110.0(5) . .
C5 N1 Cu 111.7(3) . .
C9 N1 Cu 107.8(4) . .
C6 N1 Cu 107.6(3) . .
C1 O1 Cu 130.89(14) . 4
C1 O1 Cu 130.90(14) . .
Cu O1 Cu 98.2(3) 4 .
Cu O2 Cu 101.0(3) . 4
Cu O2 H22 129.49(16) . .
Cu O2 H22 129.49(16) 4 .
C7 O3 C8 115.0(6) . .
C7 O3 Cu 110.1(4) . .
C8 O3 Cu 125.3(4) . .
C10 O4 C11 114.1(6) . .
C10 O4 Cu 110.4(4) . .
C11 O4 Cu 126.1(6) . .
O1 C1 C2 120.0(4) . 4
O1 C1 C2 120.0(4) . .
C2 C1 C2 119.9(7) 4 .
C3 C2 C1 119.2(6) . .
C3 C2 C5 119.1(5) . .
C1 C2 C5 121.6(5) . .
C4 C3 C2 118.8(6) . .
C4 C3 H3 120.6 . .
C2 C3 H3 120.6 . .
C3 C4 C3 123.8(8) . 4
C3 C4 Cl1 118.1(4) . .
C3 C4 Cl1 118.1(4) 4 .
N1 C5 C2 115.4(5) . .
N1 C5 H5A 108.4 . .
C2 C5 H5A 108.4 . .
N1 C5 H5B 108.4 . .
C2 C5 H5B 108.4 . .
H5A C5 H5B 107.5 . .
C7 C6 N1 109.8(5) . .
C7 C6 H6A 109.7 . .
N1 C6 H6A 109.7 . .
C7 C6 H6B 109.7 . .
N1 C6 H6B 109.7 . .
H6A C6 H6B 108.2 . .
O3 C7 C6 106.5(6) . .
O3 C7 H7A 110.4 . .
C6 C7 H7A 110.4 . .
O3 C7 H7B 110.4 . .
C6 C7 H7B 110.4 . .
H7A C7 H7B 108.6 . .
O3 C8 H8A 109.5 . .
O3 C8 H8B 109.5 . .
H8A C8 H8B 109.5 . .
O3 C8 H8C 109.5 . .
H8A C8 H8C 109.5 . .
H8B C8 H8C 109.5 . .
N1 C9 C10 110.4(5) . .
N1 C9 H9A 109.6 . .
C10 C9 H9A 109.6 . .
N1 C9 H9B 109.6 . .
C10 C9 H9B 109.6 . .
H9A C9 H9B 108.1 . .
O4 C10 C9 106.3(5) . .
O4 C10 H10A 110.5 . .
C9 C10 H10A 110.5 . .
O4 C10 H10B 110.5 . .
C9 C10 H10B 110.5 . .
H10A C10 H10B 108.7 . .
O4 C11 H11A 109.5 . .
O4 C11 H11B 109.5 . .
H11A C11 H11B 109.5 . .
O4 C11 H11C 109.5 . .
H11A C11 H11C 109.5 . .
H11B C11 H11C 109.5 . .
O10 Cl3 O10 110.1(19) . 4_655
O10 Cl3 O9 112.7(9) . 4_655
O10 Cl3 O9 105.4(7) 4_655 4_655
O10 Cl3 O9 105.4(7) . .
O10 Cl3 O9 112.7(9) 4_655 .
O9 Cl3 O9 110.9(13) 4_655 .
O7 Cl2 O7 128.3(17) . 4_656
O7 Cl2 O8 37.3(11) . 4_656
O7 Cl2 O8 117.6(10) 4_656 4_656
O7 Cl2 O8 117.6(10) . .
O7 Cl2 O8 37.3(11) 4_656 .
O8 Cl2 O8 135(2) 4_656 .
O7 Cl2 O5 115.8(9) . .
O7 Cl2 O5 115.8(9) 4_656 .
O8 Cl2 O5 112.4(11) 4_656 .
O8 Cl2 O5 112.4(11) . .
O7 Cl2 O6 67.8(9) . 4_656
O7 Cl2 O6 106.5(8) 4_656 4_656
O8 Cl2 O6 105.1(9) 4_656 4_656
O8 Cl2 O6 70.0(10) . 4_656
O5 Cl2 O6 96.2(6) . 4_656
O7 Cl2 O6 106.5(8) . .
O7 Cl2 O6 67.8(9) 4_656 .
O8 Cl2 O6 70.0(10) 4_656 .
O8 Cl2 O6 105.1(9) . .
O5 Cl2 O6 96.2(6) . .
O6 Cl2 O6 167.6(12) 4_656 .

loop_
_geom_bond_atom_site_label_1
_geom_bond_atom_site_label_2
_geom_bond_distance
_geom_bond_site_symmetry_2
Cu O2 1.891(4) .
Cu O1 1.930(4) .
Cu N1 1.985(4) .
Cu O3 2.038(4) .
Cu O4 2.157(5) .
Cu Cu 2.9183(13) 4
N1 C5 1.468(7) .
N1 C9 1.487(9) .
N1 C6 1.511(7) .
Cl1 C4 1.764(9) .
O1 C1 1.334(10) .
O1 Cu 1.930(4) 4
O2 Cu 1.891(4) 4
O2 H22 0.85(2) .
O3 C7 1.417(7) .
O3 C8 1.430(8) .
O4 C10 1.413(9) .
O4 C11 1.421(9) .
C1 C2 1.409(7) 4
C1 C2 1.409(7) .
C2 C3 1.372(8) .
C2 C5 1.530(8) .
C3 C4 1.361(8) .
C3 H3 0.9300 .
C4 C3 1.361(8) 4
C5 H5A 0.9700 .
C5 H5B 0.9700 .
C6 C7 1.497(10) .
C6 H6A 0.9700 .
C6 H6B 0.9700 .
C7 H7A 0.9700 .
C7 H7B 0.9700 .
C8 H8A 0.9600 .
C8 H8B 0.9600 .
C8 H8C 0.9600 .
C9 C10 1.529(10) .
C9 H9A 0.9700 .
C9 H9B 0.9700 .
C10 H10A 0.9700 .
C10 H10B 0.9700 .
C11 H11A 0.9600 .
C11 H11B 0.9600 .
C11 H11C 0.9600 .
Cl3 O10 1.305(12) .
Cl3 O10 1.306(12) 4_655
Cl3 O9 1.386(9) 4_655
Cl3 O9 1.386(9) .
Cl2 O7 1.313(11) .
Cl2 O7 1.313(11) 4_656
Cl2 O8 1.321(13) 4_656
Cl2 O8 1.321(13) .
Cl2 O5 1.389(12) .
Cl2 O6 1.455(9) 4_656
Cl2 O6 1.455(9) .
C1M O1M 1.46(4) 4

loop_
_geom_torsion_atom_site_label_1
_geom_torsion_atom_site_label_2
_geom_torsion_atom_site_label_3
_geom_torsion_atom_site_label_4
_geom_torsion
_geom_torsion_site_symmetry_1
_geom_torsion_site_symmetry_4
O1 Cu O2 Cu 0.0 . 4
O3 Cu O2 Cu 143.82(17) . 4
O4 Cu O2 Cu -106.13(15) . 4
Cu O1 C1 C2 -15.2(3) 4 4
Cu O1 C1 C2 164.8(3) . 4
Cu O1 C1 C2 164.8(3) 4 .
Cu O1 C1 C2 -15.2(3) . .
O1 C1 C2 C3 177.7(5) . .
C2 C1 C2 C3 -2.3(5) 4 .
O1 C1 C2 C5 -5.4(7) . .
C2 C1 C2 C5 174.6(7) 4 .
C1 C2 C3 C4 4.5(9) . .
C5 C2 C3 C4 -172.5(5) . .
C2 C3 C4 C3 -2.3(5) . 4
C2 C3 C4 Cl1 177.7(5) . .
C9 N1 C5 C2 58.7(6) . .
C6 N1 C5 C2 179.7(5) . .
Cu N1 C5 C2 -61.9(6) . .
C3 C2 C5 N1 -135.3(6) . .
C1 C2 C5 N1 47.8(8) . .
C5 N1 C6 C7 84.4(6) . .
C9 N1 C6 C7 -153.8(6) . .
Cu N1 C6 C7 -36.6(6) . .
C8 O3 C7 C6 171.0(6) . .
Cu O3 C7 C6 -40.8(6) . .
N1 C6 C7 O3 51.4(7) . .
C5 N1 C9 C10 -168.9(5) . .
C6 N1 C9 C10 71.0(7) . .
Cu N1 C9 C10 -46.0(6) . .
C11 O4 C10 C9 178.9(7) . .
Cu O4 C10 C9 -32.5(6) . .
N1 C9 C10 O4 52.4(7) . .
